data_2012370
loop_
_publ_author_name
'Abboud, Khalil A.'
'Nickias, Peter N.'
'Chen, Eugene Y.-X.'

_publ_section_title
{<i>N</i>-[Dimethyl(\h^5^-2,3,4,6-tetramethylindenyl)silyl]cyclobutylamido-\k<i>N</i>}(\h^4^-1,4-diphenyl-1,3-butadiene)titanium(II)
_journal_issue 12
_journal_name_full 'Acta Crystallographica Section C'
_journal_page_first 1408
_journal_page_last 1409
_journal_paper_doi 10.1107/S010827010101592X
_journal_volume 57
_journal_year 2001
_chemical_formula_iupac '[Ti (C19 H27 N Si) (C16 H14)]'
_chemical_formula_moiety 'C35 H41 N Si Ti'
_chemical_formula_sum 'C35 H41 N Si Ti'
_chemical_formula_weight 551.68
_chemical_name_systematic
;
{N-[Dimethyl(\h^5^-1,2,5,7-tetramethylindenyl)silyl]cyclobutylamido-\kN}-
(\h^4^-1,4-diphenyl-1,3-butadiene)titanium(II)
;
_space_group_IT_number 14
_symmetry_cell_setting monoclinic
_symmetry_space_group_name_Hall '-P 2yn'
_symmetry_space_group_name_H-M 'P 1 21/n 1'
_atom_sites_solution_hydrogens geom
_atom_sites_solution_primary direct
_atom_sites_solution_secondary difmap
_audit_creation_method SHELXTL
_cell_angle_alpha 90.00
_cell_angle_beta 112.0200(10)
_cell_angle_gamma 90.00
_cell_formula_units_Z 4
_cell_length_a 11.0726(6)
_cell_length_b 20.5090(10)
_cell_length_c 13.9311(8)
_cell_measurement_reflns_used 4542
_cell_measurement_temperature 173(2)
_cell_measurement_theta_max 27.5
_cell_measurement_theta_min 2.0
_cell_volume 2932.8(3)
_computing_cell_refinement 'SMART and SAINT (Bruker, 1998)'
_computing_data_collection 'SMART (Bruker, 1998)'
_computing_data_reduction 'SHELXTL (Bruker, 1998)'
_computing_molecular_graphics SHELXTL
_computing_publication_material SHELXTL
_computing_structure_refinement SHELXTL
_computing_structure_solution SHELXTL
_diffrn_ambient_temperature 173(2)
_diffrn_measured_fraction_theta_full 1.000
_diffrn_measured_fraction_theta_max 1.000
_diffrn_measurement_device_type 'Bruker SMART'
_diffrn_measurement_method \w
_diffrn_radiation_monochromator graphite
_diffrn_radiation_source 'normal-focus sealed tube'
_diffrn_radiation_type MoK\a
_diffrn_radiation_wavelength .71073
_diffrn_reflns_av_R_equivalents .0549
_diffrn_reflns_av_sigmaI/netI .0804
_diffrn_reflns_limit_h_max 13
_diffrn_reflns_limit_h_min -14
_diffrn_reflns_limit_k_max 15
_diffrn_reflns_limit_k_min -26
_diffrn_reflns_limit_l_max 18
_diffrn_reflns_limit_l_min -17
_diffrn_reflns_number 20107
_diffrn_reflns_theta_full 27.50
_diffrn_reflns_theta_max 27.50
_diffrn_reflns_theta_min 1.86
_diffrn_standards_decay_% none
_diffrn_standards_number 0
_exptl_absorpt_coefficient_mu .357
_exptl_absorpt_correction_T_max .9727
_exptl_absorpt_correction_T_min .9311
_exptl_absorpt_correction_type analytical
_exptl_absorpt_process_details 'integration, based on measured indexed faces (SHELXTL; Sheldrick, 1998)'
_exptl_crystal_colour Black
_exptl_crystal_density_diffrn 1.249
_exptl_crystal_density_method 'not measured'
_exptl_crystal_description needle
_exptl_crystal_F_000 1176
_exptl_crystal_size_max .19
_exptl_crystal_size_mid .15
_exptl_crystal_size_min .09
_refine_diff_density_max .321
_refine_diff_density_min -.310
_refine_ls_extinction_method none
_refine_ls_goodness_of_fit_ref .955
_refine_ls_hydrogen_treatment mixed
_refine_ls_matrix_type full
_refine_ls_number_parameters 383
_refine_ls_number_reflns 6740
_refine_ls_number_restraints 0
_refine_ls_restrained_S_all .955
_refine_ls_R_factor_all .0937
_refine_ls_R_factor_gt .0438
_refine_ls_shift/su_max .007
_refine_ls_shift/su_mean .001
_refine_ls_structure_factor_coef Fsqd
_refine_ls_weighting_details 'calc w = 1/[\s^2^(Fo^2^)+(0.0458P)^2^] where P = (Fo^2^+2Fc^2^)/3'
_refine_ls_weighting_scheme calc
_refine_ls_wR_factor_gt .0905
_refine_ls_wR_factor_ref .1032
_reflns_number_gt 4070
_reflns_number_total 6740
_reflns_threshold_expression I>2\s(I)
_cod_data_source_file fr1316.cif
_cod_data_source_block I
_cod_original_cell_volume 2932.9(3)
_cod_original_sg_symbol_H-M 'P 21/n'
_cod_database_code 2012370
_cod_database_fobs_code 2012370

loop_
_symmetry_equiv_pos_as_xyz
'x, y, z'
'-x+1/2, y+1/2, -z+1/2'
'-x, -y, -z'
'x-1/2, -y-1/2, z-1/2'

loop_
_atom_site_label
_atom_site_fract_x
_atom_site_fract_y
_atom_site_fract_z
_atom_site_U_iso_or_equiv
_atom_site_adp_type
_atom_site_calc_flag
_atom_site_refinement_flags
_atom_site_occupancy
_atom_site_disorder_assembly
_atom_site_disorder_group
_atom_site_type_symbol
Ti .54291(4) .272935(19) .63494(3) .02444(11) Uani d . 1 . . Ti
Si .53023(6) .19255(3) .79841(5) .02882(16) Uani d . 1 . . Si
N1 .42767(17) .21588(8) .67538(13) .0254(4) Uani d . 1 . . N
C1 .6683(2) .24417(11) .79705(16) .0281(5) Uani d . 1 . . C
C2 .7466(2) .22813(12) .73696(17) .0341(6) Uani d . 1 . . C
C3 .7827(2) .28541(13) .70004(18) .0365(6) Uani d . 1 . . C
C4 .7465(3) .40900(13) .73082(19) .0430(7) Uani d . 1 . . C
C5 .6883(3) .44781(13) .7797(2) .0459(7) Uani d . 1 . . C
H5A .6986 .4937 .7767 .055 Uiso calc R 1 . . H
C6 .6125(2) .42359(12) .83547(18) .0385(6) Uani d . 1 . . C
C7 .6001(2) .35835(11) .84316(17) .0304(5) Uani d . 1 . . C
H7A .5481 .3418 .8785 .037 Uiso calc R 1 . . H
C8 .6640(2) .31427(11) .79906(15) .0271(5) Uani d . 1 . . C
C9 .7346(2) .34012(12) .73911(17) .0321(5) Uani d . 1 . . C
C10 .4731(3) .21363(16) .9048(2) .0404(7) Uani d . 1 . . C
H10A .432(2) .2551(12) .8964(17) .032(7) Uiso d . 1 . . H
H10B .416(3) .1807(14) .911(2) .067(9) Uiso d . 1 . . H
H10C .551(3) .2130(13) .973(2) .071(9) Uiso d . 1 . . H
C11 .5712(3) .10433(14) .8134(2) .0454(7) Uani d . 1 . . C
H11A .566(3) .0842(13) .748(2) .058(8) Uiso d . 1 . . H
H11B .509(3) .0803(13) .8317(19) .051(8) Uiso d . 1 . . H
H11C .651(3) .0983(12) .867(2) .048(8) Uiso d . 1 . . H
C12 .2939(2) .19578(11) .62254(16) .0278(5) Uani d . 1 . . C
H12A .2614 .2139 .5507 .033 Uiso calc R 1 . . H
C13 .2535(2) .12358(11) .61712(19) .0398(6) Uani d . 1 . . C
H13A .2426 .1021 .5507 .048 Uiso calc R 1 . . H
H13B .3094 .0972 .6768 .048 Uiso calc R 1 . . H
C14 .1250(3) .14548(14) .6249(2) .0494(7) Uani d . 1 . . C
H14A .0522 .1502 .5572 .059 Uiso calc R 1 . . H
H14B .0986 .1190 .6733 .059 Uiso calc R 1 . . H
C15 .1916(2) .20993(13) .6710(2) .0445(7) Uani d . 1 . . C
H15A .2279 .2109 .7476 .053 Uiso calc R 1 . . H
H15B .1375 .2490 .6422 .053 Uiso calc R 1 . . H
C16 .7869(3) .16054(13) .7182(2) .0490(7) Uani d . 1 . . C
H16A .8745 .1512 .7686 .074 Uiso calc R 1 . . H
H16B .7871 .1580 .6480 .074 Uiso calc R 1 . . H
H16C .7253 .1286 .7257 .074 Uiso calc R 1 . . H
C17 .8739(3) .28722(15) .6413(2) .0578(9) Uani d . 1 . . C
H17A .9638 .2927 .6904 .087 Uiso calc R 1 . . H
H17B .8502 .3238 .5925 .087 Uiso calc R 1 . . H
H17C .8665 .2463 .6032 .087 Uiso calc R 1 . . H
C18 .8238(3) .43774(15) .6716(2) .0673(9) Uani d . 1 . . C
H18A .8210 .4854 .6745 .101 Uiso calc R 1 . . H
H18B .7861 .4234 .5993 .101 Uiso calc R 1 . . H
H18C .9144 .4230 .7027 .101 Uiso calc R 1 . . H
C19 .5455(3) .47112(13) .8818(2) .0532(8) Uani d . 1 . . C
H19A .4977 .4470 .9171 .080 Uiso calc R 1 . . H
H19B .4846 .4980 .8267 .080 Uiso calc R 1 . . H
H19C .6108 .4992 .9317 .080 Uiso calc R 1 . . H
C20 .5099(2) .23085(12) .48052(16) .0291(5) Uani d . 1 . . C
H20 .422(2) .2268(10) .4684(16) .028(6) Uiso d . 1 . . H
C21 .5469(2) .29640(12) .47512(17) .0318(6) Uani d . 1 . . C
H21 .626(2) .3056(10) .4642(17) .035(6) Uiso d . 1 . . H
C22 .4970(2) .35083(12) .50795(17) .0325(6) Uani d . 1 . . C
H22 .548(2) .3904(11) .5134(16) .027(6) Uiso d . 1 . . H
C23 .3999(2) .35019(12) .55152(16) .0290(5) Uani d . 1 . . C
H23 .336(2) .3140(10) .5279(16) .029(6) Uiso d . 1 . . H
C24 .5698(2) .17466(12) .44952(16) .0306(5) Uani d . 1 . . C
C25 .5279(3) .11183(13) .45826(19) .0434(7) Uani d . 1 . . C
H25A .4601 .1058 .4836 .052 Uiso calc R 1 . . H
C26 .5828(3) .05788(13) .4310(2) .0512(7) Uani d . 1 . . C
H26A .5530 .0155 .4386 .061 Uiso calc R 1 . . H
C27 .6804(3) .06510(14) .3927(2) .0495(7) Uani d . 1 . . C
H27A .7184 .0280 .3743 .059 Uiso calc R 1 . . H
C28 .7218(3) .12687(13) .3816(2) .0480(7) Uani d . 1 . . C
H28A .7884 .1326 .3549 .058 Uiso calc R 1 . . H
C29 .6668(3) .18069(13) .40919(19) .0407(6) Uani d . 1 . . C
H29A .6962 .2230 .4004 .049 Uiso calc R 1 . . H
C30 .3498(2) .40971(11) .58318(16) .0304(5) Uani d . 1 . . C
C31 .2370(3) .40653(13) .60537(19) .0419(6) Uani d . 1 . . C
H31A .1963 .3655 .6030 .050 Uiso calc R 1 . . H
C32 .1830(3) .46159(15) .6307(2) .0502(7) Uani d . 1 . . C
H32A .1051 .4581 .6440 .060 Uiso calc R 1 . . H
C33 .2417(3) .52136(13) .6367(2) .0480(7) Uani d . 1 . . C
H33A .2047 .5592 .6539 .058 Uiso calc R 1 . . H
C34 .3542(3) .52577(13) .61760(19) .0449(7) Uani d . 1 . . C
H34A .3958 .5668 .6227 .054 Uiso calc R 1 . . H
C35 .4078(2) .47088(12) .59091(18) .0376(6) Uani d . 1 . . C
H35A .4856 .4750 .5776 .045 Uiso calc R 1 . . H

loop_
_atom_site_aniso_label
_atom_site_aniso_U_11
_atom_site_aniso_U_22
_atom_site_aniso_U_33
_atom_site_aniso_U_12
_atom_site_aniso_U_13
_atom_site_aniso_U_23
Ti .0222(2) .0287(2) .0222(2) -.00113(18) .00805(15) -.00125(17)
Si .0308(4) .0266(4) .0263(3) -.0003(3) .0075(3) .0019(3)
N1 .0239(10) .0261(11) .0252(9) .0000(8) .0081(8) -.0006(7)
C1 .0245(13) .0317(14) .0231(11) .0020(10) .0031(9) -.0011(9)
C2 .0234(12) .0441(16) .0291(12) .0040(11) .0033(10) -.0049(11)
C3 .0213(13) .0543(18) .0331(13) -.0021(11) .0091(10) -.0061(11)
C4 .0432(16) .0444(17) .0371(14) -.0204(13) .0100(12) -.0015(12)
C5 .0526(18) .0266(15) .0467(16) -.0118(12) .0049(14) -.0013(12)
C6 .0416(16) .0342(16) .0307(13) .0027(12) .0032(11) -.0065(11)
C7 .0320(14) .0288(14) .0281(12) -.0008(10) .0086(10) -.0012(10)
C8 .0227(12) .0326(14) .0211(11) -.0025(10) .0026(9) -.0043(9)
C9 .0225(13) .0403(15) .0290(12) -.0080(10) .0047(10) -.0028(10)
C10 .0462(17) .046(2) .0306(14) -.0092(14) .0157(13) .0013(12)
C11 .0436(19) .0329(17) .0489(18) .0027(13) .0049(15) .0076(13)
C12 .0255(13) .0321(13) .0243(11) -.0031(10) .0076(9) .0014(9)
C13 .0426(16) .0318(15) .0367(14) -.0080(11) .0053(12) .0051(11)
C14 .0367(16) .067(2) .0430(15) -.0186(14) .0135(13) .0071(14)
C15 .0309(15) .066(2) .0389(14) -.0062(12) .0154(12) -.0090(12)
C16 .0401(17) .0530(19) .0492(16) .0161(13) .0113(13) -.0087(13)
C17 .0306(16) .098(3) .0492(17) -.0104(15) .0204(13) -.0154(16)
C18 .072(2) .068(2) .066(2) -.0346(18) .0306(18) .0016(16)
C19 .069(2) .0363(17) .0449(16) .0139(14) .0106(15) -.0085(12)
C20 .0258(13) .0366(15) .0245(11) -.0007(11) .0091(10) -.0021(10)
C21 .0327(14) .0399(16) .0249(12) -.0006(11) .0133(10) -.0006(10)
C22 .0357(15) .0334(15) .0284(12) -.0022(11) .0119(11) .0014(10)
C23 .0319(14) .0290(14) .0257(12) -.0019(11) .0104(10) .0015(10)
C24 .0320(14) .0358(15) .0234(12) .0012(10) .0098(10) -.0020(10)
C25 .0542(18) .0420(17) .0439(15) -.0041(13) .0298(14) -.0037(12)
C26 .070(2) .0350(17) .0571(18) -.0043(14) .0339(16) -.0039(13)
C27 .062(2) .0411(18) .0512(17) .0118(14) .0274(15) -.0065(13)
C28 .0477(18) .0471(19) .0601(18) .0005(13) .0330(15) -.0097(14)
C29 .0446(16) .0389(16) .0456(15) -.0008(12) .0249(13) -.0059(12)
C30 .0341(14) .0323(14) .0244(12) .0025(10) .0104(10) .0017(10)
C31 .0436(17) .0428(17) .0445(15) -.0053(12) .0224(13) -.0078(12)
C32 .0469(18) .059(2) .0554(18) .0055(14) .0310(15) -.0065(14)
C33 .064(2) .0417(18) .0450(16) .0174(14) .0284(15) .0018(13)
C34 .066(2) .0306(16) .0447(16) .0051(13) .0288(15) .0059(12)
C35 .0443(16) .0353(16) .0386(14) .0053(12) .0217(12) .0059(11)

loop_
_atom_type_symbol
_atom_type_description
_atom_type_scat_dispersion_real
_atom_type_scat_dispersion_imag
_atom_type_scat_source
C C .0033 .0016 'International Tables Vol C Tables 4.2.6.8 and 6.1.1.4'
H H .0000 .0000 'International Tables Vol C Tables 4.2.6.8 and 6.1.1.4'
N N .0061 .0033 'International Tables Vol C Tables 4.2.6.8 and 6.1.1.4'
Si Si .0817 .0704 'International Tables Vol C Tables 4.2.6.8 and 6.1.1.4'
Ti Ti .2776 .4457 'International Tables Vol C Tables 4.2.6.8 and 6.1.1.4'

loop_
_geom_angle_atom_site_label_1
_geom_angle_atom_site_label_2
_geom_angle_atom_site_label_3
_geom_angle
_geom_angle_publ_flag
Cp Ti N1 110.40(8) yes
N1 Ti C20 99.09(8) yes
N1 Ti C23 99.33(8) yes
C20 Ti C23 86.82(8) yes
N1 Ti C1 77.16(8) ?
C20 Ti C1 133.59(9) ?
C23 Ti C1 139.59(8) ?
N1 Ti C21 130.89(8) ?
C20 Ti C21 36.52(8) ?
C23 Ti C21 67.30(8) ?
C1 Ti C21 143.40(9) ?
N1 Ti C22 131.01(8) ?
C20 Ti C22 67.34(9) ?
C23 Ti C22 36.48(8) ?
C1 Ti C22 146.56(9) ?
C21 Ti C22 35.44(8) ?
N1 Ti C8 97.59(7) ?
C20 Ti C8 156.50(8) ?
C23 Ti C8 106.67(8) ?
C1 Ti C8 36.60(8) ?
C21 Ti C8 131.41(8) ?
C22 Ti C8 112.47(8) ?
N1 Ti C2 99.94(8) ?
C20 Ti C2 101.88(8) ?
C23 Ti C2 157.27(9) ?
C1 Ti C2 36.69(8) ?
C21 Ti C2 107.75(9) ?
C22 Ti C2 128.47(9) ?
C8 Ti C2 58.80(8) ?
N1 Ti C3 132.80(8) ?
C20 Ti C3 99.18(8) ?
C23 Ti C3 124.80(9) ?
C1 Ti C3 58.95(8) ?
C21 Ti C3 85.73(8) ?
C22 Ti C3 96.18(9) ?
C8 Ti C3 57.33(8) ?
C2 Ti C3 33.56(8) ?
N1 Ti C9 131.79(7) ?
C20 Ti C9 125.12(8) ?
C23 Ti C9 101.16(9) ?
C1 Ti C9 59.19(8) ?
C21 Ti C9 97.30(8) ?
C22 Ti C9 87.60(8) ?
C8 Ti C9 34.58(7) ?
C2 Ti C9 56.64(9) ?
C3 Ti C9 33.57(8) ?
N1 Ti Si 36.48(5) ?
C20 Ti Si 120.61(6) ?
C23 Ti Si 125.95(6) ?
C1 Ti Si 40.72(6) ?
C21 Ti Si 156.78(7) ?
C22 Ti Si 162.42(6) ?
C8 Ti Si 67.09(6) ?
C2 Ti Si 67.41(6) ?
C3 Ti Si 97.70(6) ?
C9 Ti Si 98.08(6) ?
N1 Si C11 114.99(12) ?
N1 Si C1 93.96(9) ?
C11 Si C1 112.79(13) ?
N1 Si C10 115.47(12) ?
C11 Si C10 106.09(15) ?
C1 Si C10 113.56(12) ?
N1 Si Ti 42.39(6) ?
C11 Si Ti 124.66(11) ?
C1 Si Ti 51.62(6) ?
C10 Si Ti 129.16(10) ?
C12 N1 Si 126.30(14) ?
C12 N1 Ti 132.56(14) ?
Si N1 Ti 101.14(9) ?
C8 C1 C2 105.59(19) ?
C8 C1 Si 122.26(16) ?
C2 C1 Si 123.12(17) ?
C8 C1 Ti 75.18(12) ?
C2 C1 Ti 75.91(12) ?
Si C1 Ti 87.66(9) ?
C3 C2 C1 109.7(2) ?
C3 C2 C16 124.3(2) ?
C1 C2 C16 126.0(2) ?
C3 C2 Ti 77.98(14) ?
C1 C2 Ti 67.40(12) ?
C16 C2 Ti 122.17(16) ?
C2 C3 C9 108.6(2) ?
C2 C3 C17 123.9(2) ?
C9 C3 C17 127.0(2) ?
C2 C3 Ti 68.46(13) ?
C9 C3 Ti 73.74(13) ?
C17 C3 Ti 130.00(17) ?
C5 C4 C9 117.7(2) ?
C5 C4 C18 121.1(3) ?
C9 C4 C18 121.2(3) ?
C4 C5 C6 123.7(2) ?
C4 C5 H5A 118.2 ?
C6 C5 H5A 118.2 ?
C7 C6 C5 118.9(2) ?
C7 C6 C19 121.6(2) ?
C5 C6 C19 119.4(2) ?
C6 C7 C8 120.8(2) ?
C6 C7 H7A 119.6 ?
C8 C7 H7A 119.6 ?
C7 C8 C1 132.0(2) ?
C7 C8 C9 118.8(2) ?
C1 C8 C9 109.10(19) ?
C7 C8 Ti 117.26(15) ?
C1 C8 Ti 68.22(11) ?
C9 C8 Ti 78.65(12) ?
C4 C9 C3 133.2(2) ?
C4 C9 C8 119.8(2) ?
C3 C9 C8 106.9(2) ?
C4 C9 Ti 125.78(16) ?
C3 C9 Ti 72.69(13) ?
C8 C9 Ti 66.77(12) ?
Si C10 H10A 113.3(13) ?
Si C10 H10B 110.0(16) ?
H10A C10 H10B 110(2) ?
Si C10 H10C 108.3(16) ?
H10A C10 H10C 109(2) ?
H10B C10 H10C 106(2) ?
Si C11 H11A 112.4(16) ?
Si C11 H11B 111.1(16) ?
H11A C11 H11B 104(2) ?
Si C11 H11C 109.9(15) ?
H11A C11 H11C 113(2) ?
H11B C11 H11C 107(2) ?
N1 C12 C13 121.49(19) ?
N1 C12 C15 120.16(18) ?
C13 C12 C15 87.44(18) ?
N1 C12 H12A 108.6 ?
C13 C12 H12A 108.6 ?
C15 C12 H12A 108.6 ?
C14 C13 C12 88.56(18) ?
C14 C13 H13A 113.9 ?
C12 C13 H13A 113.9 ?
C14 C13 H13B 113.9 ?
C12 C13 H13B 113.9 ?
H13A C13 H13B 111.1 ?
C15 C14 C13 88.21(19) ?
C15 C14 H14A 113.9 ?
C13 C14 H14A 113.9 ?
C15 C14 H14B 113.9 ?
C13 C14 H14B 113.9 ?
H14A C14 H14B 111.2 ?
C14 C15 C12 88.37(18) ?
C14 C15 H15A 113.9 ?
C12 C15 H15A 113.9 ?
C14 C15 H15B 113.9 ?
C12 C15 H15B 113.9 ?
H15A C15 H15B 111.1 ?
C2 C16 H16A 109.5 ?
C2 C16 H16B 109.5 ?
H16A C16 H16B 109.5 ?
C2 C16 H16C 109.5 ?
H16A C16 H16C 109.5 ?
H16B C16 H16C 109.5 ?
C3 C17 H17A 109.5 ?
C3 C17 H17B 109.5 ?
H17A C17 H17B 109.5 ?
C3 C17 H17C 109.5 ?
H17A C17 H17C 109.5 ?
H17B C17 H17C 109.5 ?
C4 C18 H18A 109.5 ?
C4 C18 H18B 109.5 ?
H18A C18 H18B 109.5 ?
C4 C18 H18C 109.5 ?
H18A C18 H18C 109.5 ?
H18B C18 H18C 109.5 ?
C6 C19 H19A 109.5 ?
C6 C19 H19B 109.5 ?
H19A C19 H19B 109.5 ?
C6 C19 H19C 109.5 ?
H19A C19 H19C 109.5 ?
H19B C19 H19C 109.5 ?
C21 C20 C24 123.8(2) ?
C21 C20 Ti 74.71(13) ?
C24 C20 Ti 131.35(16) ?
C21 C20 H20 112.4(13) ?
C24 C20 H20 115.7(13) ?
Ti C20 H20 89.5(13) ?
C22 C21 C20 125.7(2) yes
C22 C21 Ti 72.29(13) ?
C20 C21 Ti 68.77(12) ?
C22 C21 H21 113.0(13) ?
C20 C21 H21 119.6(13) ?
Ti C21 H21 123.0(14) ?
C21 C22 C23 126.1(2) yes
C21 C22 Ti 72.27(14) ?
C23 C22 Ti 69.40(13) ?
C21 C22 H22 113.6(13) ?
C23 C22 H22 119.0(12) ?
Ti C22 H22 124.3(12) ?
C22 C23 C30 123.4(2) ?
C22 C23 Ti 74.12(14) ?
C30 C23 Ti 134.78(15) ?
C22 C23 H23 115.0(12) ?
C30 C23 H23 114.8(13) ?
Ti C23 H23 85.3(13) ?
C25 C24 C29 116.8(2) ?
C25 C24 C20 119.9(2) ?
C29 C24 C20 123.3(2) ?
C26 C25 C24 121.5(2) ?
C26 C25 H25A 119.2 ?
C24 C25 H25A 119.2 ?
C27 C26 C25 120.6(3) ?
C27 C26 H26A 119.7 ?
C25 C26 H26A 119.7 ?
C28 C27 C26 119.0(2) ?
C28 C27 H27A 120.5 ?
C26 C27 H27A 120.5 ?
C27 C28 C29 120.3(2) ?
C27 C28 H28A 119.9 ?
C29 C28 H28A 119.9 ?
C28 C29 C24 121.9(2) ?
C28 C29 H29A 119.1 ?
C24 C29 H29A 119.1 ?
C31 C30 C35 116.7(2) ?
C31 C30 C23 119.7(2) ?
C35 C30 C23 123.6(2) ?
C32 C31 C30 121.8(2) ?
C32 C31 H31A 119.1 ?
C30 C31 H31A 119.1 ?
C33 C32 C31 120.2(3) ?
C33 C32 H32A 119.9 ?
C31 C32 H32A 119.9 ?
C34 C33 C32 119.4(2) ?
C34 C33 H33A 120.3 ?
C32 C33 H33A 120.3 ?
C33 C34 C35 120.7(3) ?
C33 C34 H34A 119.7 ?
C35 C34 H34A 119.7 ?
C34 C35 C30 121.3(2) ?
C34 C35 H35A 119.4 ?
C30 C35 H35A 119.4 ?

loop_
_geom_bond_atom_site_label_1
_geom_bond_atom_site_label_2
_geom_bond_site_symmetry_2
_geom_bond_distance
_geom_bond_publ_flag
Ti N1 . 1.963(2) yes
Ti C20 . 2.217(2) yes
Ti C23 . 2.233(2) yes
Ti C1 . 2.242(2) yes
Ti C21 . 2.295(2) yes
Ti C22 . 2.295(2) yes
Ti C8 . 2.334(2) yes
Ti C2 . 2.355(2) yes
Ti C3 . 2.476(2) yes
Ti C9 . 2.490(2) yes
Ti Si . 2.8572(7) ?
Si N1 . 1.7311(18) ?
Si C11 . 1.858(3) ?
Si C1 . 1.865(2) ?
Si C10 . 1.867(3) ?
N1 C12 . 1.445(3) ?
C1 C8 . 1.439(3) ?
C1 C2 . 1.451(3) ?
C2 C3 . 1.399(3) ?
C2 C16 . 1.509(3) ?
C3 C9 . 1.434(3) ?
C3 C17 . 1.520(3) ?
C4 C5 . 1.356(4) ?
C4 C9 . 1.428(3) ?
C4 C18 . 1.514(4) ?
C5 C6 . 1.430(4) ?
C5 H5A . .9500 ?
C6 C7 . 1.353(3) ?
C6 C19 . 1.508(3) ?
C7 C8 . 1.422(3) ?
C7 H7A . .9500 ?
C8 C9 . 1.441(3) ?
C10 H10A . .95(2) ?
C10 H10B . .95(3) ?
C10 H10C . 1.02(3) ?
C11 H11A . .98(3) ?
C11 H11B . .96(3) ?
C11 H11C . .92(3) ?
C12 C13 . 1.540(3) ?
C12 C15 . 1.548(3) ?
C12 H12A . 1.0000 ?
C13 C14 . 1.534(4) ?
C13 H13A . .9900 ?
C13 H13B . .9900 ?
C14 C15 . 1.532(4) ?
C14 H14A . .9900 ?
C14 H14B . .9900 ?
C15 H15A . .9900 ?
C15 H15B . .9900 ?
C16 H16A . .9800 ?
C16 H16B . .9800 ?
C16 H16C . .9800 ?
C17 H17A . .9800 ?
C17 H17B . .9800 ?
C17 H17C . .9800 ?
C18 H18A . .9800 ?
C18 H18B . .9800 ?
C18 H18C . .9800 ?
C19 H19A . .9800 ?
C19 H19B . .9800 ?
C19 H19C . .9800 ?
C20 C21 . 1.416(3) yes
C20 C24 . 1.473(3) ?
C20 H20 . .93(2) yes
C21 C22 . 1.397(3) yes
C21 H21 . .96(2) yes
C22 C23 . 1.419(3) yes
C22 H22 . .98(2) yes
C23 C30 . 1.475(3) ?
C23 H23 . .99(2) yes
C24 C25 . 1.390(3) ?
C24 C29 . 1.393(3) ?
C25 C26 . 1.382(3) ?
C25 H25A . .9500 ?
C26 C27 . 1.381(4) ?
C26 H26A . .9500 ?
C27 C28 . 1.376(4) ?
C27 H27A . .9500 ?
C28 C29 . 1.383(3) ?
C28 H28A . .9500 ?
C29 H29A . .9500 ?
C30 C31 . 1.396(3) ?
C30 C35 . 1.395(3) ?
C31 C32 . 1.384(3) ?
C31 H31A . .9500 ?
C32 C33 . 1.375(4) ?
C32 H32A . .9500 ?
C33 C34 . 1.370(4) ?
C33 H33A . .9500 ?
C34 C35 . 1.387(3) ?
C34 H34A . .9500 ?
C35 H35A . .9500 ?

loop_
_geom_torsion_atom_site_label_1
_geom_torsion_atom_site_label_2
_geom_torsion_atom_site_label_3
_geom_torsion_atom_site_label_4
_geom_torsion
_geom_torsion_publ_flag
C20 Ti Si N1 -60.56(11) ?
C23 Ti Si N1 49.90(11) ?
C1 Ti Si N1 176.71(12) ?
C21 Ti Si N1 -68.89(19) ?
C22 Ti Si N1 52.1(2) ?
C8 Ti Si N1 144.38(10) ?
C2 Ti Si N1 -151.30(11) ?
C3 Ti Si N1 -166.05(10) ?
C9 Ti Si N1 160.05(10) ?
N1 Ti Si C11 90.24(15) ?
C20 Ti Si C11 29.69(15) ?
C23 Ti Si C11 140.14(15) ?
C1 Ti Si C11 -93.05(15) ?
C21 Ti Si C11 21.4(2) ?
C22 Ti Si C11 142.3(2) ?
C8 Ti Si C11 -125.37(14) ?
C2 Ti Si C11 -61.05(14) ?
C3 Ti Si C11 -75.81(14) ?
C9 Ti Si C11 -109.71(14) ?
N1 Ti Si C1 -176.71(12) ?
C20 Ti Si C1 122.73(11) ?
C23 Ti Si C1 -126.82(12) ?
C21 Ti Si C1 114.40(19) ?
C22 Ti Si C1 -124.6(2) ?
C8 Ti Si C1 -32.33(10) ?
C2 Ti Si C1 31.99(11) ?
C3 Ti Si C1 17.24(11) ?
C9 Ti Si C1 -16.66(11) ?
N1 Ti Si C10 -86.00(15) ?
C20 Ti Si C10 -146.56(14) ?
C23 Ti Si C10 -36.11(15) ?
C1 Ti Si C10 90.71(16) ?
C21 Ti Si C10 -154.9(2) ?
C22 Ti Si C10 -33.9(3) ?
C8 Ti Si C10 58.38(14) ?
C2 Ti Si C10 122.70(14) ?
C3 Ti Si C10 107.95(14) ?
C9 Ti Si C10 74.05(14) ?
C11 Si N1 C12 64.9(2) ?
C1 Si N1 C12 -177.70(18) ?
C10 Si N1 C12 -59.2(2) ?
Ti Si N1 C12 179.7(2) ?
C11 Si N1 Ti -114.85(13) ?
C1 Si N1 Ti 2.58(10) ?
C10 Si N1 Ti 121.05(12) ?
C20 Ti N1 C12 -49.1(2) ?
C23 Ti N1 C12 39.2(2) ?
C1 Ti N1 C12 178.1(2) ?
C21 Ti N1 C12 -28.8(2) ?
C22 Ti N1 C12 18.7(2) ?
C8 Ti N1 C12 147.55(19) ?
C2 Ti N1 C12 -152.93(19) ?
C3 Ti N1 C12 -160.68(17) ?
C9 Ti N1 C12 153.38(17) ?
Si Ti N1 C12 -179.7(2) ?
C20 Ti N1 Si 130.62(9) ?
C23 Ti N1 Si -141.14(9) ?
C1 Ti N1 Si -2.20(8) ?
C21 Ti N1 Si 150.89(9) ?
C22 Ti N1 Si -161.58(9) ?
C8 Ti N1 Si -32.76(9) ?
C2 Ti N1 Si 26.76(10) ?
C3 Ti N1 Si 19.00(14) ?
C9 Ti N1 Si -26.93(13) ?
N1 Si C1 C8 68.60(18) ?
C11 Si C1 C8 -172.16(18) ?
C10 Si C1 C8 -51.4(2) ?
Ti Si C1 C8 70.82(16) ?
N1 Si C1 C2 -73.71(19) ?
C11 Si C1 C2 45.5(2) ?
C10 Si C1 C2 166.26(19) ?
Ti Si C1 C2 -71.49(17) ?
N1 Si C1 Ti -2.22(8) ?
C11 Si C1 Ti 117.01(12) ?
C10 Si C1 Ti -122.25(12) ?
N1 Ti C1 C8 -122.29(13) ?
C20 Ti C1 C8 147.33(13) ?
C23 Ti C1 C8 -32.94(19) ?
C21 Ti C1 C8 92.72(17) ?
C22 Ti C1 C8 28.9(2) ?
C2 Ti C1 C8 110.67(18) ?
C3 Ti C1 C8 75.75(13) ?
C9 Ti C1 C8 36.41(12) ?
Si Ti C1 C8 -124.29(15) ?
N1 Ti C1 C2 127.04(15) ?
C20 Ti C1 C2 36.66(19) ?
C23 Ti C1 C2 -143.61(15) ?
C21 Ti C1 C2 -17.9(2) ?
C22 Ti C1 C2 -81.8(2) ?
C8 Ti C1 C2 -110.67(18) ?
C3 Ti C1 C2 -34.92(13) ?
C9 Ti C1 C2 -74.26(14) ?
Si Ti C1 C2 125.03(17) ?
N1 Ti C1 Si 2.00(8) ?
C20 Ti C1 Si -88.37(13) ?
C23 Ti C1 Si 91.36(14) ?
C21 Ti C1 Si -142.98(12) ?
C22 Ti C1 Si 153.18(12) ?
C8 Ti C1 Si 124.29(15) ?
C2 Ti C1 Si -125.03(17) ?
C3 Ti C1 Si -159.95(12) ?
C9 Ti C1 Si 160.70(12) ?
C8 C1 C2 C3 -2.7(2) ?
Si C1 C2 C3 144.79(17) ?
Ti C1 C2 C3 67.14(17) ?
C8 C1 C2 C16 175.9(2) ?
Si C1 C2 C16 -36.6(3) ?
Ti C1 C2 C16 -114.2(2) ?
C8 C1 C2 Ti -69.89(14) ?
Si C1 C2 Ti 77.65(15) ?
N1 Ti C2 C3 -169.69(13) ?
C20 Ti C2 C3 88.74(15) ?
C23 Ti C2 C3 -22.1(3) ?
C1 Ti C2 C3 -117.5(2) ?
C21 Ti C2 C3 51.39(15) ?
C22 Ti C2 C3 18.35(18) ?
C8 Ti C2 C3 -76.78(14) ?
C9 Ti C2 C3 -35.69(13) ?
Si Ti C2 C3 -152.84(15) ?
N1 Ti C2 C1 -52.20(14) ?
C20 Ti C2 C1 -153.77(14) ?
C23 Ti C2 C1 95.4(2) ?
C21 Ti C2 C1 168.88(14) ?
C22 Ti C2 C1 135.84(14) ?
C8 Ti C2 C1 40.71(13) ?
C3 Ti C2 C1 117.5(2) ?
C9 Ti C2 C1 81.80(14) ?
Si Ti C2 C1 -35.35(12) ?
N1 Ti C2 C16 67.2(2) ?
C20 Ti C2 C16 -34.4(2) ?
C23 Ti C2 C16 -145.2(2) ?
C1 Ti C2 C16 119.4(3) ?
C21 Ti C2 C16 -71.7(2) ?
C22 Ti C2 C16 -104.8(2) ?
C8 Ti C2 C16 160.1(2) ?
C3 Ti C2 C16 -123.1(3) ?
C9 Ti C2 C16 -158.8(2) ?
Si Ti C2 C16 84.0(2) ?
C1 C2 C3 C9 2.8(3) ?
C16 C2 C3 C9 -175.9(2) ?
Ti C2 C3 C9 63.22(16) ?
C1 C2 C3 C17 175.0(2) ?
C16 C2 C3 C17 -3.7(4) ?
Ti C2 C3 C17 -124.6(2) ?
C1 C2 C3 Ti -60.44(15) ?
C16 C2 C3 Ti 120.9(2) ?
N1 Ti C3 C2 13.91(18) ?
C20 Ti C3 C2 -97.67(14) ?
C23 Ti C3 C2 169.81(13) ?
C1 Ti C3 C2 38.22(13) ?
C21 Ti C3 C2 -131.73(15) ?
C22 Ti C3 C2 -165.65(14) ?
C8 Ti C3 C2 81.57(15) ?
C9 Ti C3 C2 118.2(2) ?
Si Ti C3 C2 25.17(14) ?
N1 Ti C3 C9 -104.30(15) ?
C20 Ti C3 C9 144.13(14) ?
C23 Ti C3 C9 51.61(16) ?
C1 Ti C3 C9 -79.99(14) ?
C21 Ti C3 C9 110.06(15) ?
C22 Ti C3 C9 76.15(14) ?
C8 Ti C3 C9 -36.63(13) ?
C2 Ti C3 C9 -118.2(2) ?
Si Ti C3 C9 -93.03(13) ?
N1 Ti C3 C17 130.7(2) ?
C20 Ti C3 C17 19.2(3) ?
C23 Ti C3 C17 -73.4(3) ?
C1 Ti C3 C17 155.0(3) ?
C21 Ti C3 C17 -14.9(2) ?
C22 Ti C3 C17 -48.8(2) ?
C8 Ti C3 C17 -161.6(3) ?
C2 Ti C3 C17 116.8(3) ?
C9 Ti C3 C17 -125.0(3) ?
Si Ti C3 C17 142.0(2) ?
C9 C4 C5 C6 -2.3(4) ?
C18 C4 C5 C6 179.1(2) ?
C4 C5 C6 C7 1.9(4) ?
C4 C5 C6 C19 -176.5(2) ?
C5 C6 C7 C8 1.7(3) ?
C19 C6 C7 C8 -180.0(2) ?
C6 C7 C8 C1 179.2(2) ?
C6 C7 C8 C9 -4.6(3) ?
C6 C7 C8 Ti -96.4(2) ?
C2 C1 C8 C7 178.1(2) ?
Si C1 C8 C7 30.2(3) ?
Ti C1 C8 C7 107.7(2) ?
C2 C1 C8 C9 1.7(2) ?
Si C1 C8 C9 -146.21(16) ?
Ti C1 C8 C9 -68.74(15) ?
C2 C1 C8 Ti 70.42(14) ?
Si C1 C8 Ti -77.47(14) ?
N1 Ti C8 C7 -70.93(18) ?
C20 Ti C8 C7 154.2(2) ?
C23 Ti C8 C7 31.23(19) ?
C1 Ti C8 C7 -127.2(2) ?
C21 Ti C8 C7 105.39(18) ?
C22 Ti C8 C7 69.56(19) ?
C2 Ti C8 C7 -168.0(2) ?
C3 Ti C8 C7 152.3(2) ?
C9 Ti C8 C7 116.7(2) ?
Si Ti C8 C7 -91.37(17) ?
N1 Ti C8 C1 56.25(13) ?
C20 Ti C8 C1 -78.7(2) ?
C23 Ti C8 C1 158.41(13) ?
C21 Ti C8 C1 -127.43(14) ?
C22 Ti C8 C1 -163.26(13) ?
C2 Ti C8 C1 -40.81(13) ?
C3 Ti C8 C1 -80.54(14) ?
C9 Ti C8 C1 -116.08(19) ?
Si Ti C8 C1 35.81(11) ?
N1 Ti C8 C9 172.34(13) ?
C20 Ti C8 C9 37.4(3) ?
C23 Ti C8 C9 -85.51(15) ?
C1 Ti C8 C9 116.08(19) ?
C21 Ti C8 C9 -11.35(18) ?
C22 Ti C8 C9 -47.17(16) ?
C2 Ti C8 C9 75.28(15) ?
C3 Ti C8 C9 35.54(13) ?
Si Ti C8 C9 151.89(14) ?
C5 C4 C9 C3 -179.2(3) ?
C18 C4 C9 C3 -.6(4) ?
C5 C4 C9 C8 -.8(3) ?
C18 C4 C9 C8 177.8(2) ?
C5 C4 C9 Ti 80.7(3) ?
C18 C4 C9 Ti -100.6(3) ?
C2 C3 C9 C4 176.9(2) ?
C17 C3 C9 C4 5.0(4) ?
Ti C3 C9 C4 -123.2(3) ?
C2 C3 C9 C8 -1.7(3) ?
C17 C3 C9 C8 -173.6(2) ?
Ti C3 C9 C8 58.21(15) ?
C2 C3 C9 Ti -59.88(16) ?
C17 C3 C9 Ti 128.2(2) ?
C7 C8 C9 C4 4.2(3) ?
C1 C8 C9 C4 -178.9(2) ?
Ti C8 C9 C4 119.2(2) ?
C7 C8 C9 C3 -177.04(19) ?
C1 C8 C9 C3 -.1(2) ?
Ti C8 C9 C3 -62.03(16) ?
C7 C8 C9 Ti -115.01(19) ?
C1 C8 C9 Ti 61.96(14) ?
N1 Ti C9 C4 -121.2(2) ?
C20 Ti C9 C4 86.3(2) ?
C23 Ti C9 C4 -7.7(2) ?
C1 Ti C9 C4 -149.5(2) ?
C21 Ti C9 C4 60.5(2) ?
C22 Ti C9 C4 26.3(2) ?
C8 Ti C9 C4 -110.9(3) ?
C2 Ti C9 C4 167.0(2) ?
C3 Ti C9 C4 131.3(3) ?
Si Ti C9 C4 -136.94(19) ?
N1 Ti C9 C3 107.54(15) ?
C20 Ti C9 C3 -45.01(17) ?
C23 Ti C9 C3 -139.01(14) ?
C1 Ti C9 C3 79.19(15) ?
C21 Ti C9 C3 -70.80(15) ?
C22 Ti C9 C3 -104.96(14) ?
C8 Ti C9 C3 117.8(2) ?
C2 Ti C9 C3 35.68(13) ?
Si Ti C9 C3 91.76(13) ?
N1 Ti C9 C8 -10.21(18) ?
C20 Ti C9 C8 -162.77(13) ?
C23 Ti C9 C8 103.24(14) ?
C1 Ti C9 C8 -38.57(13) ?
C21 Ti C9 C8 171.44(14) ?
C22 Ti C9 C8 137.29(14) ?
C2 Ti C9 C8 -82.08(15) ?
C3 Ti C9 C8 -117.8(2) ?
Si Ti C9 C8 -25.99(13) ?
Si N1 C12 C13 -48.5(3) ?
Ti N1 C12 C13 131.17(19) ?
Si N1 C12 C15 58.7(3) ?
Ti N1 C12 C15 -121.6(2) ?
N1 C12 C13 C14 144.5(2) ?
C15 C12 C13 C14 20.30(18) ?
C12 C13 C14 C15 -20.5(2) yes
C13 C14 C15 C12 20.40(18) ?
N1 C12 C15 C14 -145.7(2) ?
C13 C12 C15 C14 -20.34(18) ?
N1 Ti C20 C21 153.89(14) ?
C23 Ti C20 C21 54.94(15) ?
C1 Ti C20 C21 -125.24(15) ?
C22 Ti C20 C21 23.09(14) ?
C8 Ti C20 C21 -71.4(3) ?
C2 Ti C20 C21 -103.86(15) ?
C3 Ti C20 C21 -69.82(15) ?
C9 Ti C20 C21 -46.48(17) ?
Si Ti C20 C21 -174.49(12) ?
N1 Ti C20 C24 -84.3(2) ?
C23 Ti C20 C24 176.8(2) ?
C1 Ti C20 C24 -3.4(3) ?
C21 Ti C20 C24 121.9(3) ?
C22 Ti C20 C24 144.9(2) ?
C8 Ti C20 C24 50.4(3) ?
C2 Ti C20 C24 18.0(2) ?
C3 Ti C20 C24 52.0(2) ?
C9 Ti C20 C24 75.4(2) ?
Si Ti C20 C24 -52.6(2) ?
C24 C20 C21 C22 -177.0(2) ?
Ti C20 C21 C22 -47.1(2) ?
C24 C20 C21 Ti -129.9(2) ?
N1 Ti C21 C22 106.28(16) ?
C20 Ti C21 C22 141.4(2) ?
C23 Ti C21 C22 23.74(14) ?
C1 Ti C21 C22 -121.45(17) ?
C8 Ti C21 C22 -68.88(18) ?
C2 Ti C21 C22 -132.59(15) ?
C3 Ti C21 C22 -106.93(15) ?
C9 Ti C21 C22 -75.35(15) ?
Si Ti C21 C22 153.47(14) ?
N1 Ti C21 C20 -35.09(18) ?
C23 Ti C21 C20 -117.63(16) ?
C1 Ti C21 C20 97.18(18) ?
C22 Ti C21 C20 -141.4(2) ?
C8 Ti C21 C20 149.74(14) ?
C2 Ti C21 C20 86.03(15) ?
C3 Ti C21 C20 111.70(15) ?
C9 Ti C21 C20 143.28(14) ?
Si Ti C21 C20 12.1(3) ?
C20 C21 C22 C23 -.6(4) yes
Ti C21 C22 C23 -46.4(2) ?
C20 C21 C22 Ti 45.8(2) ?
N1 Ti C22 C21 -105.91(16) ?
C20 Ti C22 C21 -23.74(14) ?
C23 Ti C22 C21 -141.3(2) ?
C1 Ti C22 C21 112.62(18) ?
C8 Ti C22 C21 130.79(14) ?
C2 Ti C22 C21 63.58(18) ?
C3 Ti C22 C21 73.66(15) ?
C9 Ti C22 C21 106.16(15) ?
Si Ti C22 C21 -144.35(19) ?
N1 Ti C22 C23 35.43(18) ?
C20 Ti C22 C23 117.60(16) ?
C1 Ti C22 C23 -106.03(18) ?
C21 Ti C22 C23 141.3(2) ?
C8 Ti C22 C23 -87.87(15) ?
C2 Ti C22 C23 -155.08(14) ?
C3 Ti C22 C23 -145.00(14) ?
C9 Ti C22 C23 -112.50(15) ?
Si Ti C22 C23 -3.0(3) ?
C21 C22 C23 C30 -179.0(2) ?
Ti C22 C23 C30 133.6(2) ?
C21 C22 C23 Ti 47.4(2) ?
N1 Ti C23 C22 -153.68(14) ?
C20 Ti C23 C22 -54.99(15) ?
C1 Ti C23 C22 125.21(16) ?
C21 Ti C23 C22 -23.12(14) ?
C8 Ti C23 C22 105.43(14) ?
C2 Ti C23 C22 58.6(3) ?
C3 Ti C23 C22 43.99(17) ?
C9 Ti C23 C22 70.20(15) ?
Si Ti C23 C22 178.88(11) ?
N1 Ti C23 C30 84.7(2) ?
C20 Ti C23 C30 -176.6(2) ?
C1 Ti C23 C30 3.6(3) ?
C21 Ti C23 C30 -144.8(3) ?
C22 Ti C23 C30 -121.6(3) ?
C8 Ti C23 C30 -16.2(3) ?
C2 Ti C23 C30 -63.0(3) ?
C3 Ti C23 C30 -77.6(2) ?
C9 Ti C23 C30 -51.4(2) ?
Si Ti C23 C30 57.2(3) ?
C21 C20 C24 C25 179.5(2) ?
Ti C20 C24 C25 79.9(3) ?
C21 C20 C24 C29 -1.7(3) ?
Ti C20 C24 C29 -101.3(3) ?
C29 C24 C25 C26 1.8(4) ?
C20 C24 C25 C26 -179.3(2) ?
C24 C25 C26 C27 -.8(4) ?
C25 C26 C27 C28 -.3(4) ?
C26 C27 C28 C29 .5(4) ?
C27 C28 C29 C24 .6(4) ?
C25 C24 C29 C28 -1.7(4) ?
C20 C24 C29 C28 179.5(2) ?
C22 C23 C30 C31 167.0(2) ?
Ti C23 C30 C31 -91.9(3) ?
C22 C23 C30 C35 -11.9(4) ?
Ti C23 C30 C35 89.3(3) ?
C35 C30 C31 C32 1.9(4) ?
C23 C30 C31 C32 -177.0(2) ?
C30 C31 C32 C33 -1.3(4) ?
C31 C32 C33 C34 -.2(4) ?
C32 C33 C34 C35 1.0(4) ?
C33 C34 C35 C30 -.3(4) ?
C31 C30 C35 C34 -1.1(3) ?
C23 C30 C35 C34 177.8(2) ?
